data_2104936
loop_
_publ_author_name
'Siegler, Maxime A.'
'Parkin, Sean'
'Angel, Ross J.'
'Brock, Carolyn Pratt'

_publ_section_title
;
 Detailed study of the phase transition in
 [Ni(H~2~O)~6~](NO~3~)~2~&#x00B7;(15-crown-5)&#x00B7;H~2~O and analysis
 in terms of mean-field theory
;
_journal_issue 2
_journal_name_full 'Acta Crystallographica Section B'
_journal_page_first 130
_journal_page_last 143
_journal_paper_doi 10.1107/S010876811100526X
_journal_volume 67
_journal_year 2011
_chemical_absolute_configuration ad
_chemical_formula_moiety 'C10 H20 O5, H12 Ni O6 2+, 2(N O3 1-), H2 O'
_chemical_formula_sum 'C10 H34 N2 Ni O18'
_chemical_formula_weight 529.10
_chemical_name_common 'hexaquanickel(II) nitrate (15-crown-5) monohydrate'
_chemical_name_systematic 'hexaaquanickel(II) nitrate (15-crown-5) monohydrate'
_space_group_IT_number 4
_symmetry_cell_setting monoclinic
_symmetry_space_group_name_Hall 'P 2yb (1/2*x,y,-1/2*x+z)'
_symmetry_space_group_name_H-M 'B 1 21 1'
_atom_sites_solution_hydrogens difmap
_atom_sites_solution_primary direct
_atom_sites_solution_secondary difmap
_audit_creation_method SHELXL-97
_cell_angle_alpha 90.00
_cell_angle_beta 106.233(1)
_cell_angle_gamma 90.00
_cell_formula_units_Z 8
_cell_length_a 16.2526(2)
_cell_length_b 16.6254(2)
_cell_length_c 17.8851(2)
_cell_measurement_reflns_used 5514
_cell_measurement_temperature 185(1)
_cell_measurement_theta_max 27.48
_cell_measurement_theta_min 1.00
_cell_volume 4640.00(10)
_computing_cell_refinement 'SCALEPACK (Otwinowski & Minor, 1997)'
_computing_data_collection 'COLLECT (Nonius, 1998)'
_computing_data_reduction 'DENZO-SMN (Otwinowski & Minor, 1997)'
_computing_molecular_graphics 'XP in SHELXTL (Sheldrick, 2008)'
_computing_publication_material
;
SHELX-97 (Sheldrick, 2008) and local procedures
;
_computing_structure_refinement 'SHELXL-97 (Sheldrick, 2008)'
_computing_structure_solution 'SHELXS-97 (Sheldrick, 2008)'
_diffrn_ambient_temperature 185(1)
_diffrn_detector_area_resol_mean 9.1
_diffrn_measured_fraction_theta_full 0.998
_diffrn_measured_fraction_theta_max 0.998
_diffrn_measurement_device_type 'Nonius KappaCCD diffractometer'
_diffrn_measurement_method '\w scans at fixed \c = 55\%'
_diffrn_radiation_monochromator graphite
_diffrn_radiation_source 'fine-focus sealed tube'
_diffrn_radiation_type MoK\a
_diffrn_radiation_wavelength 0.71073
_diffrn_reflns_av_R_equivalents 0.052
_diffrn_reflns_av_sigmaI/netI 0.0345
_diffrn_reflns_limit_h_max 21
_diffrn_reflns_limit_h_min -21
_diffrn_reflns_limit_k_max 21
_diffrn_reflns_limit_k_min -21
_diffrn_reflns_limit_l_max 23
_diffrn_reflns_limit_l_min -23
_diffrn_reflns_number 54302
_diffrn_reflns_theta_full 27.49
_diffrn_reflns_theta_max 27.49
_diffrn_reflns_theta_min 1.50
_diffrn_standards_number 0
_exptl_absorpt_coefficient_mu 0.919
_exptl_absorpt_correction_T_max 0.8977
_exptl_absorpt_correction_T_min 0.7575
_exptl_absorpt_correction_type multi-scan
_exptl_absorpt_process_details 'Scalepack (Otwinowski & Minor, 1997)'
_exptl_crystal_colour 'pale green'
_exptl_crystal_density_diffrn 1.515
_exptl_crystal_density_method 'not measured'
_exptl_crystal_description 'irregular shape'
_exptl_crystal_F_000 2240
_exptl_crystal_size_max 0.32
_exptl_crystal_size_mid 0.15
_exptl_crystal_size_min 0.12
_refine_diff_density_max 0.509
_refine_diff_density_min -0.357
_refine_diff_density_rms 0.050
_refine_ls_abs_structure_details 'Flack H D (1983), Acta Cryst. A39, 876-881'
_refine_ls_abs_structure_Flack 0.000(8)
_refine_ls_extinction_coef 0.00056(8)
_refine_ls_extinction_expression Fc^*^=kFc[1+0.001xFc^2^\l^3^/sin(2\q)]^-1/4^
_refine_ls_extinction_method SHELXL
_refine_ls_goodness_of_fit_ref 1.049
_refine_ls_hydrogen_treatment mixed
_refine_ls_matrix_type full
_refine_ls_number_parameters 648
_refine_ls_number_reflns 10625
_refine_ls_number_restraints 43
_refine_ls_restrained_S_all 1.050
_refine_ls_R_factor_all 0.0547
_refine_ls_R_factor_gt 0.0333
_refine_ls_shift/su_max 0.001
_refine_ls_shift/su_mean 0.000
_refine_ls_structure_factor_coef Fsqd
_refine_ls_weighting_details 'calc w=1/[\s^2^(Fo^2^)+(0.0230P)^2^+5.8247P] where P=(Fo^2^+2Fc^2^)/3'
_refine_ls_weighting_scheme calc
_refine_ls_wR_factor_gt 0.0721
_refine_ls_wR_factor_ref 0.0799
_reflns_number_gt 7926
_reflns_number_total 10625
_reflns_threshold_expression I>2\s(I)
_cod_data_source_file hw5014.cif
_cod_data_source_block 185K_C
_cod_original_cell_volume 4640.0(1)
_cod_original_sg_symbol_H-M 'B 21'
_cod_database_code 2104936

loop_
_symmetry_equiv_pos_as_xyz
'x, y, z'
'-x, y+1/2, -z'
'x+1/2, y, z+1/2'
'-x+1/2, y+1/2, -z+1/2'

loop_
_atom_site_label
_atom_site_type_symbol
_atom_site_fract_x
_atom_site_fract_y
_atom_site_fract_z
_atom_site_U_iso_or_equiv
_atom_site_adp_type
_atom_site_occupancy
_atom_site_symmetry_multiplicity
_atom_site_calc_flag
_atom_site_refinement_flags
_atom_site_disorder_assembly
_atom_site_disorder_group
C1_1 C 0.0405(3) 0.1932(3) 0.0428(2) 0.0678(13) Uani 1 1 d . . .
H1A_1 H 0.0009 0.1526 0.0116 0.081 Uiso 1 1 calc R . .
H1B_1 H 0.0997 0.1787 0.0430 0.081 Uiso 1 1 calc R . .
C2_1 C 0.0189(2) 0.2735(3) 0.00843(19) 0.0615(15) Uani 1 1 d . . .
H2A_1 H 0.0052 0.2698 -0.0490 0.074 Uiso 1 1 calc R . .
H2B_1 H -0.0325 0.2942 0.0217 0.074 Uiso 1 1 calc R . .
C3_1 C 0.0694(3) 0.4105(3) 0.0230(2) 0.0655(13) Uani 1 1 d . . .
H3A_1 H 0.0298 0.4164 -0.0300 0.079 Uiso 1 1 calc R . .
H3B_1 H 0.1224 0.4407 0.0246 0.079 Uiso 1 1 calc R . .
C4_1 C 0.0286(2) 0.4468(3) 0.0808(2) 0.0586(11) Uani 1 1 d . . .
H4A_1 H 0.0178 0.5048 0.0698 0.070 Uiso 1 1 calc R . .
H4B_1 H -0.0268 0.4200 0.0771 0.070 Uiso 1 1 calc R . .
C5_1 C 0.0553(3) 0.4754(2) 0.2132(3) 0.0506(11) Uani 1 1 d . . .
H5A_1 H -0.0068 0.4651 0.2039 0.061 Uiso 1 1 calc R . .
H5B_1 H 0.0640 0.5341 0.2106 0.061 Uiso 1 1 calc R . .
C6_1 C 0.1029(2) 0.4447(2) 0.2903(2) 0.0548(11) Uani 1 1 d . . .
H6A_1 H 0.1651 0.4456 0.2955 0.066 Uiso 1 1 calc R . .
H6B_1 H 0.0919 0.4793 0.3315 0.066 Uiso 1 1 calc R . .
C7_1 C 0.1312(2) 0.3182(3) 0.35732(19) 0.0547(12) Uani 1 1 d . . .
H7A_1 H 0.1305 0.3387 0.4091 0.066 Uiso 1 1 calc R . .
H7B_1 H 0.1904 0.3228 0.3528 0.066 Uiso 1 1 calc R . .
C8_1 C 0.1028(2) 0.2326(3) 0.3484(2) 0.0584(12) Uani 1 1 d . . .
H8A_1 H 0.1374 0.2004 0.3926 0.070 Uiso 1 1 calc R . .
H8B_1 H 0.0419 0.2288 0.3479 0.070 Uiso 1 1 calc R . .
C9_1 C 0.0628(3) 0.1359(2) 0.2458(3) 0.0581(12) Uani 1 1 d . . .
H9A_1 H 0.0029 0.1459 0.2461 0.070 Uiso 1 1 calc R . .
H9B_1 H 0.0840 0.0876 0.2777 0.070 Uiso 1 1 calc R . .
C10_1 C 0.0670(2) 0.1232(2) 0.1651(3) 0.0674(14) Uani 1 1 d . . .
H10A_1 H 0.1271 0.1137 0.1649 0.081 Uiso 1 1 calc R . .
H10B_1 H 0.0327 0.0755 0.1424 0.081 Uiso 1 1 calc R . .
O1_1 O 0.03369(14) 0.19413(14) 0.11900(15) 0.0473(6) Uani 1 1 d . . .
O2_1 O 0.08976(14) 0.32873(18) 0.03732(12) 0.0508(7) Uani 1 1 d . . .
O3_1 O 0.08543(14) 0.43600(14) 0.15661(14) 0.0427(6) Uani 1 1 d . . .
O4_1 O 0.07535(13) 0.36256(16) 0.29901(12) 0.0418(6) Uani 1 1 d . . .
O5_1 O 0.11363(14) 0.20208(14) 0.27622(15) 0.0460(6) Uani 1 1 d . . .
Ni1_1 Ni 0.323414(19) 0.30085(2) 0.196058(18) 0.01823(9) Uani 1 1 d . . .
O6_1 O 0.20161(11) 0.30424(16) 0.20614(11) 0.0293(5) Uani 1 1 d D . .
H6C_1 H 0.169(2) 0.3398(16) 0.1859(19) 0.044 Uiso 1 1 d D . .
H6D_1 H 0.173(2) 0.2708(16) 0.2196(19) 0.044 Uiso 1 1 d D . .
O7_1 O 0.44266(11) 0.30818(13) 0.17999(11) 0.0233(4) Uani 1 1 d D . .
H7C_1 H 0.4816(17) 0.3165(18) 0.2190(14) 0.035 Uiso 1 1 d D . .
H7D_1 H 0.4600(19) 0.2727(16) 0.1552(16) 0.035 Uiso 1 1 d D . .
O8_1 O 0.27153(13) 0.32611(13) 0.08057(11) 0.0310(5) Uani 1 1 d D . .
H8C_1 H 0.2169(15) 0.3219(19) 0.0680(19) 0.047 Uiso 1 1 d D . .
H8D_1 H 0.284(2) 0.3616(19) 0.0581(19) 0.047 Uiso 1 1 d D . .
O9_1 O 0.33959(13) 0.42025(11) 0.22924(12) 0.0271(4) Uani 1 1 d D . .
H9C_1 H 0.3115(19) 0.4501(19) 0.1947(14) 0.041 Uiso 1 1 d D . .
H9D_1 H 0.337(2) 0.436(2) 0.2711(13) 0.041 Uiso 1 1 d D . .
O10_1 O 0.37163(12) 0.26955(12) 0.31149(10) 0.0246(4) Uani 1 1 d D . .
H10C_1 H 0.370(2) 0.3036(15) 0.3415(16) 0.037 Uiso 1 1 d D . .
H10D_1 H 0.358(2) 0.2244(14) 0.3310(17) 0.037 Uiso 1 1 d D . .
O11_1 O 0.31853(14) 0.18064(12) 0.17004(12) 0.0306(5) Uani 1 1 d D . .
H11C_1 H 0.295(2) 0.1530(19) 0.1996(16) 0.046 Uiso 1 1 d D . .
H11D_1 H 0.305(2) 0.159(2) 0.1267(14) 0.046 Uiso 1 1 d D . .
N1_1 N 0.32410(14) 0.43238(15) 0.43110(13) 0.0272(5) Uani 1 1 d . . .
O12_1 O 0.34168(16) 0.36000(14) 0.42959(13) 0.0465(6) Uani 1 1 d . . .
O13_1 O 0.30307(17) 0.45817(14) 0.48868(12) 0.0448(6) Uani 1 1 d . . .
O14_1 O 0.3242(2) 0.47699(15) 0.37634(14) 0.0562(8) Uani 1 1 d . . .
N2_1 N 0.27950(17) 0.08267(15) 0.34339(14) 0.0337(6) Uani 1 1 d . . .
O15_1 O 0.26962(13) 0.07696(12) 0.27188(11) 0.0336(5) Uani 1 1 d . . .
O16_1 O 0.24229(16) 0.03495(13) 0.37668(12) 0.0438(6) Uani 1 1 d . . .
O17_1 O 0.3268(2) 0.13582(16) 0.38239(14) 0.0583(8) Uani 1 1 d . . .
O18_1 O 0.2505(4) 0.1254(3) 0.0238(2) 0.0489(12) Uani 0.689(7) 1 d PD A 1
O18'_1 O 0.3025(8) 0.1017(6) 0.0388(6) 0.0489(12) Uani 0.311(7) 1 d P A 2
H18C_1 H 0.287(3) 0.125(3) -0.004(2) 0.073 Uiso 1 1 d D . .
H18D_1 H 0.245(3) 0.0736(16) 0.027(2) 0.073 Uiso 1 1 d D . .
C1_2 C 0.5299(2) 0.2252(2) 0.02211(18) 0.0430(8) Uani 1 1 d . . .
H1A_2 H 0.4856 0.1934 -0.0155 0.052 Uiso 1 1 calc R . .
H1B_2 H 0.5867 0.2096 0.0168 0.052 Uiso 1 1 calc R . .
C2_2 C 0.51498(19) 0.3132(2) 0.00592(17) 0.0382(8) Uani 1 1 d . . .
H2A_2 H 0.4987 0.3228 -0.0510 0.046 Uiso 1 1 calc R . .
H2B_2 H 0.4676 0.3321 0.0262 0.046 Uiso 1 1 calc R . .
C3_2 C 0.5780(2) 0.4411(2) 0.0433(2) 0.0462(9) Uani 1 1 d . . .
H3A_2 H 0.5384 0.4579 -0.0071 0.055 Uiso 1 1 calc R . .
H3B_2 H 0.6334 0.4689 0.0493 0.055 Uiso 1 1 calc R . .
C4_2 C 0.5415(2) 0.4664(2) 0.1084(2) 0.0428(8) Uani 1 1 d . . .
H4A_2 H 0.5368 0.5257 0.1093 0.051 Uiso 1 1 calc R . .
H4B_2 H 0.4836 0.4432 0.1002 0.051 Uiso 1 1 calc R . .
C5_2 C 0.5738(2) 0.4673(2) 0.2467(2) 0.0447(10) Uani 1 1 d . . .
H5A_2 H 0.5111 0.4633 0.2379 0.054 Uiso 1 1 calc R . .
H5B_2 H 0.5905 0.5245 0.2561 0.054 Uiso 1 1 calc R . .
C6_2 C 0.6187(2) 0.4181(2) 0.3155(2) 0.0442(9) Uani 1 1 d . . .
H6A_2 H 0.6800 0.4124 0.3178 0.053 Uiso 1 1 calc R . .
H6B_2 H 0.6149 0.4448 0.3639 0.053 Uiso 1 1 calc R . .
C7_2 C 0.6284(2) 0.2800(2) 0.35759(16) 0.0398(9) Uani 1 1 d . . .
H7A_2 H 0.6276 0.2883 0.4122 0.048 Uiso 1 1 calc R . .
H7B_2 H 0.6886 0.2817 0.3557 0.048 Uiso 1 1 calc R . .
C8_2 C 0.5896(2) 0.2009(2) 0.32902(18) 0.0402(8) Uani 1 1 d . . .
H8A_2 H 0.6163 0.1578 0.3660 0.048 Uiso 1 1 calc R . .
H8B_2 H 0.5273 0.2017 0.3238 0.048 Uiso 1 1 calc R . .
C9_2 C 0.5527(2) 0.12523(19) 0.2096(2) 0.0394(8) Uani 1 1 d . . .
H9A_2 H 0.4924 0.1313 0.2105 0.047 Uiso 1 1 calc R . .
H9B_2 H 0.5734 0.0717 0.2311 0.047 Uiso 1 1 calc R . .
C10_2 C 0.5588(2) 0.13261(19) 0.1284(2) 0.0399(8) Uani 1 1 d . . .
H10A_2 H 0.6193 0.1274 0.1276 0.048 Uiso 1 1 calc R . .
H10B_2 H 0.5251 0.0895 0.0955 0.048 Uiso 1 1 calc R . .
O1_2 O 0.52598(13) 0.20979(13) 0.09937(12) 0.0334(5) Uani 1 1 d . . .
O2_2 O 0.59107(13) 0.35624(15) 0.04233(12) 0.0365(5) Uani 1 1 d . . .
O3_2 O 0.59641(13) 0.43867(12) 0.17961(12) 0.0350(5) Uani 1 1 d . . .
O4_2 O 0.57951(13) 0.34175(14) 0.30876(13) 0.0376(5) Uani 1 1 d . . .
O5_2 O 0.60438(13) 0.18708(13) 0.25520(12) 0.0334(5) Uani 1 1 d . . .
Ni2_2 Ni 0.82331(2) 0.297606(19) 0.194859(17) 0.01775(9) Uani 1 1 d . . .
O6_2 O 0.70119(11) 0.30015(15) 0.20635(11) 0.0271(4) Uani 1 1 d D . .
H6C_2 H 0.6658(19) 0.3377(15) 0.1910(19) 0.041 Uiso 1 1 d D . .
H6D_2 H 0.6693(19) 0.2670(16) 0.2202(18) 0.041 Uiso 1 1 d D . .
O7_2 O 0.94195(11) 0.30459(14) 0.17773(11) 0.0238(4) Uani 1 1 d D . .
H7C_2 H 0.9775(18) 0.3238(17) 0.2142(15) 0.036 Uiso 1 1 d D . .
H7D_2 H 0.9668(19) 0.2659(16) 0.1617(17) 0.036 Uiso 1 1 d D . .
O8_2 O 0.77011(13) 0.32740(13) 0.08024(11) 0.0285(5) Uani 1 1 d D . .
H8C_2 H 0.7203(14) 0.326(2) 0.0633(19) 0.043 Uiso 1 1 d D . .
H8D_2 H 0.7917(19) 0.3603(19) 0.0552(18) 0.043 Uiso 1 1 d D . .
O9_2 O 0.84212(13) 0.41531(11) 0.23191(11) 0.0270(4) Uani 1 1 d D . .
H9C_2 H 0.8183(19) 0.4531(18) 0.2029(15) 0.040 Uiso 1 1 d D . .
H9D_2 H 0.835(2) 0.4251(19) 0.2775(13) 0.040 Uiso 1 1 d D . .
O10_2 O 0.87285(12) 0.26441(12) 0.31022(11) 0.0253(4) Uani 1 1 d D . .
H10C_2 H 0.8580(19) 0.2951(16) 0.3435(16) 0.038 Uiso 1 1 d D . .
H10D_2 H 0.860(2) 0.2194(14) 0.3238(18) 0.038 Uiso 1 1 d D . .
O11_2 O 0.81702(14) 0.17800(12) 0.16714(12) 0.0294(5) Uani 1 1 d D . .
H11C_2 H 0.800(2) 0.149(2) 0.1974(16) 0.044 Uiso 1 1 d D . .
H11D_2 H 0.794(2) 0.162(2) 0.1237(13) 0.044 Uiso 1 1 d D . .
N1_2 N 0.83093(15) 0.42522(15) 0.43246(13) 0.0299(6) Uani 1 1 d . . .
O12_2 O 0.82487(14) 0.35086(13) 0.42228(12) 0.0364(5) Uani 1 1 d . . .
O13_2 O 0.81900(17) 0.45393(14) 0.49286(12) 0.0490(6) Uani 1 1 d . . .
O14_2 O 0.8485(2) 0.46842(16) 0.38314(14) 0.0638(9) Uani 1 1 d . . .
N2_2 N 0.76878(16) 0.08222(14) 0.33622(14) 0.0306(5) Uani 1 1 d . . .
O15_2 O 0.76184(14) 0.07515(12) 0.26530(11) 0.0340(5) Uani 1 1 d . . .
O16_2 O 0.72867(15) 0.03637(12) 0.36809(12) 0.0381(5) Uani 1 1 d . . .
O17_2 O 0.81546(18) 0.13539(15) 0.37598(14) 0.0510(7) Uani 1 1 d . . .
O18_2 O 0.7458(3) 0.11839(19) 0.02353(18) 0.0870(11) Uani 1 1 d D . .
H18C_2 H 0.803(2) 0.091(3) 0.036(3) 0.131 Uiso 1 1 d D . .
H18D_2 H 0.719(3) 0.074(2) 0.016(3) 0.131 Uiso 1 1 d D . .

loop_
_atom_site_aniso_label
_atom_site_aniso_U_11
_atom_site_aniso_U_22
_atom_site_aniso_U_33
_atom_site_aniso_U_23
_atom_site_aniso_U_13
_atom_site_aniso_U_12
C1_1 0.045(2) 0.095(4) 0.065(3) -0.049(3) 0.019(2) -0.007(2)
C2_1 0.0217(18) 0.139(5) 0.0221(16) -0.018(2) 0.0037(14) -0.004(2)
C3_1 0.045(2) 0.105(4) 0.050(2) 0.040(2) 0.0181(18) 0.018(2)
C4_1 0.044(2) 0.058(2) 0.078(3) 0.033(2) 0.023(2) 0.0229(19)
C5_1 0.047(2) 0.034(2) 0.085(3) -0.014(2) 0.041(2) -0.0048(17)
C6_1 0.043(2) 0.061(2) 0.074(3) -0.047(2) 0.037(2) -0.0269(18)
C7_1 0.032(2) 0.107(4) 0.0269(17) -0.007(2) 0.0121(15) 0.000(2)
C8_1 0.039(2) 0.104(4) 0.039(2) 0.037(2) 0.0225(17) 0.029(2)
C9_1 0.042(2) 0.030(2) 0.101(4) 0.019(2) 0.019(2) 0.0043(17)
C10_1 0.033(2) 0.0245(19) 0.134(4) -0.025(2) 0.005(2) 0.0044(15)
O1_1 0.0352(13) 0.0459(15) 0.0657(16) -0.0244(13) 0.0222(12) 0.0022(11)
O2_1 0.0238(12) 0.100(2) 0.0267(11) 0.0051(12) 0.0043(9) 0.0074(12)
O3_1 0.0339(13) 0.0352(13) 0.0654(16) -0.0002(12) 0.0242(12) 0.0037(10)
O4_1 0.0235(12) 0.0640(16) 0.0385(13) -0.0148(11) 0.0098(10) -0.0088(11)
O5_1 0.0343(13) 0.0437(14) 0.0646(16) 0.0181(12) 0.0215(12) 0.0028(10)
Ni1_1 0.01640(17) 0.0209(2) 0.01820(15) 0.00050(14) 0.00627(13) -0.00009(14)
O6_1 0.0167(10) 0.0410(13) 0.0327(10) 0.0116(11) 0.0110(8) 0.0014(10)
O7_1 0.0156(10) 0.0285(11) 0.0277(10) -0.0038(9) 0.0091(8) 0.0009(9)
O8_1 0.0250(11) 0.0459(14) 0.0227(10) 0.0090(9) 0.0076(9) -0.0032(9)
O9_1 0.0314(11) 0.0224(11) 0.0290(11) -0.0009(9) 0.0108(9) 0.0008(8)
O10_1 0.0281(10) 0.0253(10) 0.0196(10) -0.0001(8) 0.0057(8) 0.0005(9)
O11_1 0.0446(13) 0.0246(11) 0.0258(11) -0.0025(9) 0.0154(10) -0.0087(9)
N1_1 0.0287(13) 0.0307(14) 0.0221(12) -0.0026(10) 0.0068(10) -0.0065(10)
O12_1 0.0621(16) 0.0397(14) 0.0368(12) 0.0019(10) 0.0122(11) 0.0200(12)
O13_1 0.0746(17) 0.0368(13) 0.0304(11) 0.0014(10) 0.0267(12) 0.0054(12)
O14_1 0.101(2) 0.0413(15) 0.0348(14) -0.0012(11) 0.0336(14) -0.0156(15)
N2_1 0.0443(16) 0.0278(13) 0.0312(14) 0.0009(11) 0.0141(12) -0.0044(12)
O15_1 0.0452(13) 0.0326(11) 0.0272(11) 0.0025(9) 0.0170(10) 0.0008(10)
O16_1 0.0700(17) 0.0361(12) 0.0343(12) -0.0031(10) 0.0292(12) -0.0179(12)
O17_1 0.089(2) 0.0438(15) 0.0352(14) -0.0018(12) 0.0069(13) -0.0333(15)
O18_1 0.079(3) 0.039(2) 0.0327(18) -0.0100(16) 0.024(2) -0.015(2)
O18'_1 0.079(3) 0.039(2) 0.0327(18) -0.0100(16) 0.024(2) -0.015(2)
C1_2 0.0413(19) 0.060(2) 0.0295(17) -0.0123(15) 0.0128(15) -0.0062(17)
C2_2 0.0225(16) 0.065(3) 0.0240(14) 0.0026(16) 0.0021(12) -0.0040(16)
C3_2 0.043(2) 0.047(2) 0.0456(19) 0.0222(17) 0.0064(16) 0.0026(16)
C4_2 0.0371(19) 0.0317(18) 0.059(2) 0.0085(16) 0.0120(17) 0.0085(14)
C5_2 0.0326(19) 0.0319(18) 0.078(3) -0.0230(19) 0.0295(19) -0.0067(15)
C6_2 0.0370(19) 0.049(2) 0.049(2) -0.0262(17) 0.0154(16) -0.0140(16)
C7_2 0.0269(16) 0.072(3) 0.0204(14) 0.0015(16) 0.0062(12) 0.0066(16)
C8_2 0.0345(18) 0.055(2) 0.0354(17) 0.0159(16) 0.0164(14) 0.0089(16)
C9_2 0.0283(17) 0.0225(16) 0.067(2) 0.0084(16) 0.0128(17) 0.0001(14)
C10_2 0.0400(19) 0.0202(16) 0.061(2) -0.0052(16) 0.0173(17) 0.0036(14)
O1_2 0.0358(12) 0.0326(12) 0.0366(11) -0.0051(9) 0.0180(10) 0.0042(9)
O2_2 0.0266(12) 0.0480(14) 0.0315(11) 0.0057(10) 0.0028(9) 0.0013(10)
O3_2 0.0272(11) 0.0320(12) 0.0465(12) -0.0012(10) 0.0111(10) 0.0043(9)
O4_2 0.0234(11) 0.0443(13) 0.0434(13) -0.0097(10) 0.0067(10) -0.0052(9)
O5_2 0.0314(11) 0.0356(12) 0.0389(12) 0.0086(10) 0.0190(9) 0.0014(9)
Ni2_2 0.01638(17) 0.01977(19) 0.01816(15) 0.00121(14) 0.00659(13) 0.00023(14)
O6_2 0.0163(10) 0.0339(11) 0.0337(10) 0.0098(11) 0.0112(8) 0.0018(10)
O7_2 0.0171(10) 0.0294(11) 0.0259(9) -0.0039(9) 0.0077(7) -0.0010(9)
O8_2 0.0225(10) 0.0422(12) 0.0204(10) 0.0081(8) 0.0057(9) 0.0009(9)
O9_2 0.0343(11) 0.0217(10) 0.0267(11) 0.0008(8) 0.0114(9) 0.0018(8)
O10_2 0.0259(10) 0.0261(10) 0.0222(10) 0.0021(8) 0.0040(8) -0.0004(9)
O11_2 0.0419(13) 0.0224(10) 0.0260(11) -0.0031(8) 0.0129(10) -0.0050(9)
N1_2 0.0300(14) 0.0366(15) 0.0211(12) -0.0018(11) 0.0040(10) -0.0072(11)
O12_2 0.0391(13) 0.0328(12) 0.0367(12) 0.0019(9) 0.0095(10) 0.0007(9)
O13_2 0.0788(18) 0.0452(14) 0.0272(12) -0.0021(10) 0.0216(12) 0.0045(13)
O14_2 0.115(3) 0.0474(16) 0.0351(14) -0.0033(12) 0.0312(15) -0.0372(16)
N2_2 0.0406(15) 0.0220(12) 0.0305(13) 0.0022(10) 0.0124(11) -0.0001(11)
O15_2 0.0446(13) 0.0317(11) 0.0302(12) 0.0035(9) 0.0179(10) 0.0017(9)
O16_2 0.0580(14) 0.0289(11) 0.0342(11) -0.0014(9) 0.0242(11) -0.0130(10)
O17_2 0.0717(18) 0.0392(14) 0.0357(13) -0.0014(11) 0.0047(12) -0.0259(13)
O18_2 0.154(3) 0.065(2) 0.0479(17) -0.0236(15) 0.039(2) -0.038(2)

loop_
_atom_type_symbol
_atom_type_description
_atom_type_scat_dispersion_real
_atom_type_scat_dispersion_imag
_atom_type_scat_source
C C 0.0033 0.0016 'International Tables Vol C Tables 4.2.6.8 and 6.1.1.4'
H H 0.0000 0.0000 'International Tables Vol C Tables 4.2.6.8 and 6.1.1.4'
N N 0.0061 0.0033 'International Tables Vol C Tables 4.2.6.8 and 6.1.1.4'
O O 0.0106 0.0060 'International Tables Vol C Tables 4.2.6.8 and 6.1.1.4'
Ni Ni 0.3393 1.1124 'International Tables Vol C Tables 4.2.6.8 and 6.1.1.4'

loop_
_geom_angle_atom_site_label_1
_geom_angle_atom_site_label_2
_geom_angle_atom_site_label_3
_geom_angle
_geom_angle_site_symmetry_1
_geom_angle_site_symmetry_3
_geom_angle_publ_flag
O1_1 C1_1 C2_1 108.7(3) . . ?
O1_1 C1_1 H1A_1 109.9 . . ?
C2_1 C1_1 H1A_1 109.9 . . ?
O1_1 C1_1 H1B_1 109.9 . . ?
C2_1 C1_1 H1B_1 109.9 . . ?
H1A_1 C1_1 H1B_1 108.3 . . ?
O2_1 C2_1 C1_1 110.6(3) . . ?
O2_1 C2_1 H2A_1 109.5 . . ?
C1_1 C2_1 H2A_1 109.5 . . ?
O2_1 C2_1 H2B_1 109.5 . . ?
C1_1 C2_1 H2B_1 109.5 . . ?
H2A_1 C2_1 H2B_1 108.1 . . ?
O2_1 C3_1 C4_1 112.9(3) . . ?
O2_1 C3_1 H3A_1 109.0 . . ?
C4_1 C3_1 H3A_1 109.0 . . ?
O2_1 C3_1 H3B_1 109.0 . . ?
C4_1 C3_1 H3B_1 109.0 . . ?
H3A_1 C3_1 H3B_1 107.8 . . ?
O3_1 C4_1 C3_1 108.2(3) . . ?
O3_1 C4_1 H4A_1 110.1 . . ?
C3_1 C4_1 H4A_1 110.1 . . ?
O3_1 C4_1 H4B_1 110.1 . . ?
C3_1 C4_1 H4B_1 110.1 . . ?
H4A_1 C4_1 H4B_1 108.4 . . ?
O3_1 C5_1 C6_1 108.4(3) . . ?
O3_1 C5_1 H5A_1 110.0 . . ?
C6_1 C5_1 H5A_1 110.0 . . ?
O3_1 C5_1 H5B_1 110.0 . . ?
C6_1 C5_1 H5B_1 110.0 . . ?
H5A_1 C5_1 H5B_1 108.4 . . ?
O4_1 C6_1 C5_1 109.2(3) . . ?
O4_1 C6_1 H6A_1 109.8 . . ?
C5_1 C6_1 H6A_1 109.8 . . ?
O4_1 C6_1 H6B_1 109.8 . . ?
C5_1 C6_1 H6B_1 109.8 . . ?
H6A_1 C6_1 H6B_1 108.3 . . ?
O4_1 C7_1 C8_1 108.0(3) . . ?
O4_1 C7_1 H7A_1 110.1 . . ?
C8_1 C7_1 H7A_1 110.1 . . ?
O4_1 C7_1 H7B_1 110.1 . . ?
C8_1 C7_1 H7B_1 110.1 . . ?
H7A_1 C7_1 H7B_1 108.4 . . ?
O5_1 C8_1 C7_1 108.7(3) . . ?
O5_1 C8_1 H8A_1 110.0 . . ?
C7_1 C8_1 H8A_1 110.0 . . ?
O5_1 C8_1 H8B_1 110.0 . . ?
C7_1 C8_1 H8B_1 110.0 . . ?
H8A_1 C8_1 H8B_1 108.3 . . ?
O5_1 C9_1 C10_1 108.1(3) . . ?
O5_1 C9_1 H9A_1 110.1 . . ?
C10_1 C9_1 H9A_1 110.1 . . ?
O5_1 C9_1 H9B_1 110.1 . . ?
C10_1 C9_1 H9B_1 110.1 . . ?
H9A_1 C9_1 H9B_1 108.4 . . ?
O1_1 C10_1 C9_1 109.0(3) . . ?
O1_1 C10_1 H10A_1 109.9 . . ?
C9_1 C10_1 H10A_1 109.9 . . ?
O1_1 C10_1 H10B_1 109.9 . . ?
C9_1 C10_1 H10B_1 109.9 . . ?
H10A_1 C10_1 H10B_1 108.3 . . ?
C1_1 O1_1 C10_1 115.1(3) . . ?
C3_1 O2_1 C2_1 115.1(3) . . ?
C5_1 O3_1 C4_1 111.4(3) . . ?
C7_1 O4_1 C6_1 115.0(3) . . ?
C9_1 O5_1 C8_1 114.9(3) . . ?
O6_1 Ni1_1 O7_1 174.21(10) . . ?
O6_1 Ni1_1 O8_1 86.98(8) . . ?
O7_1 Ni1_1 O8_1 89.15(8) . . ?
O6_1 Ni1_1 O11_1 94.02(10) . . ?
O7_1 Ni1_1 O11_1 90.25(8) . . ?
O8_1 Ni1_1 O11_1 89.54(9) . . ?
O6_1 Ni1_1 O10_1 91.44(8) . . ?
O7_1 Ni1_1 O10_1 92.64(8) . . ?
O8_1 Ni1_1 O10_1 176.77(9) . . ?
O11_1 Ni1_1 O10_1 87.76(8) . . ?
O6_1 Ni1_1 O9_1 89.81(9) . . ?
O7_1 Ni1_1 O9_1 86.19(8) . . ?
O8_1 Ni1_1 O9_1 94.37(8) . . ?
O11_1 Ni1_1 O9_1 174.66(9) . . ?
O10_1 Ni1_1 O9_1 88.43(8) . . ?
Ni1_1 O6_1 H6C_1 121(2) . . ?
Ni1_1 O6_1 H6D_1 131(2) . . ?
H6C_1 O6_1 H6D_1 106(3) . . ?
Ni1_1 O7_1 H7C_1 116(2) . . ?
Ni1_1 O7_1 H7D_1 121(2) . . ?
H7C_1 O7_1 H7D_1 106(3) . . ?
Ni1_1 O8_1 H8C_1 111(2) . . ?
Ni1_1 O8_1 H8D_1 126(3) . . ?
H8C_1 O8_1 H8D_1 110(3) . . ?
Ni1_1 O9_1 H9C_1 111(2) . . ?
Ni1_1 O9_1 H9D_1 123(2) . . ?
H9C_1 O9_1 H9D_1 110(3) . . ?
Ni1_1 O10_1 H10C_1 115(2) . . ?
Ni1_1 O10_1 H10D_1 123(2) . . ?
H10C_1 O10_1 H10D_1 106(3) . . ?
Ni1_1 O11_1 H11C_1 112(2) . . ?
Ni1_1 O11_1 H11D_1 128(2) . . ?
H11C_1 O11_1 H11D_1 107(3) . . ?
O14_1 N1_1 O12_1 121.2(3) . . ?
O14_1 N1_1 O13_1 120.8(3) . . ?
O12_1 N1_1 O13_1 118.0(2) . . ?
O16_1 N2_1 O15_1 120.1(2) . . ?
O16_1 N2_1 O17_1 119.3(2) . . ?
O15_1 N2_1 O17_1 120.6(2) . . ?
H18C_1 O18_1 H18D_1 98(3) . . ?
H18C_1 O18'_1 H18D_1 90(3) . . ?
O1_2 C1_2 C2_2 108.4(3) . . ?
O1_2 C1_2 H1A_2 110.0 . . ?
C2_2 C1_2 H1A_2 110.0 . . ?
O1_2 C1_2 H1B_2 110.0 . . ?
C2_2 C1_2 H1B_2 110.0 . . ?
H1A_2 C1_2 H1B_2 108.4 . . ?
O2_2 C2_2 C1_2 109.3(3) . . ?
O2_2 C2_2 H2A_2 109.8 . . ?
C1_2 C2_2 H2A_2 109.8 . . ?
O2_2 C2_2 H2B_2 109.8 . . ?
C1_2 C2_2 H2B_2 109.8 . . ?
H2A_2 C2_2 H2B_2 108.3 . . ?
O2_2 C3_2 C4_2 112.2(3) . . ?
O2_2 C3_2 H3A_2 109.2 . . ?
C4_2 C3_2 H3A_2 109.2 . . ?
O2_2 C3_2 H3B_2 109.2 . . ?
C4_2 C3_2 H3B_2 109.2 . . ?
H3A_2 C3_2 H3B_2 107.9 . . ?
O3_2 C4_2 C3_2 108.7(3) . . ?
O3_2 C4_2 H4A_2 110.0 . . ?
C3_2 C4_2 H4A_2 110.0 . . ?
O3_2 C4_2 H4B_2 110.0 . . ?
C3_2 C4_2 H4B_2 110.0 . . ?
H4A_2 C4_2 H4B_2 108.3 . . ?
O3_2 C5_2 C6_2 109.2(3) . . ?
O3_2 C5_2 H5A_2 109.8 . . ?
C6_2 C5_2 H5A_2 109.8 . . ?
O3_2 C5_2 H5B_2 109.8 . . ?
C6_2 C5_2 H5B_2 109.8 . . ?
H5A_2 C5_2 H5B_2 108.3 . . ?
O4_2 C6_2 C5_2 108.6(3) . . ?
O4_2 C6_2 H6A_2 110.0 . . ?
C5_2 C6_2 H6A_2 110.0 . . ?
O4_2 C6_2 H6B_2 110.0 . . ?
C5_2 C6_2 H6B_2 110.0 . . ?
H6A_2 C6_2 H6B_2 108.4 . . ?
O4_2 C7_2 C8_2 108.3(2) . . ?
O4_2 C7_2 H7A_2 110.0 . . ?
C8_2 C7_2 H7A_2 110.0 . . ?
O4_2 C7_2 H7B_2 110.0 . . ?
C8_2 C7_2 H7B_2 110.0 . . ?
H7A_2 C7_2 H7B_2 108.4 . . ?
O5_2 C8_2 C7_2 107.3(2) . . ?
O5_2 C8_2 H8A_2 110.3 . . ?
C7_2 C8_2 H8A_2 110.3 . . ?
O5_2 C8_2 H8B_2 110.3 . . ?
C7_2 C8_2 H8B_2 110.3 . . ?
H8A_2 C8_2 H8B_2 108.5 . . ?
O5_2 C9_2 C10_2 107.9(3) . . ?
O5_2 C9_2 H9A_2 110.1 . . ?
C10_2 C9_2 H9A_2 110.1 . . ?
O5_2 C9_2 H9B_2 110.1 . . ?
C10_2 C9_2 H9B_2 110.1 . . ?
H9A_2 C9_2 H9B_2 108.4 . . ?
O1_2 C10_2 C9_2 107.9(3) . . ?
O1_2 C10_2 H10A_2 110.1 . . ?
C9_2 C10_2 H10A_2 110.1 . . ?
O1_2 C10_2 H10B_2 110.1 . . ?
C9_2 C10_2 H10B_2 110.1 . . ?
H10A_2 C10_2 H10B_2 108.4 . . ?
C1_2 O1_2 C10_2 113.6(2) . . ?
C2_2 O2_2 C3_2 113.0(3) . . ?
C4_2 O3_2 C5_2 113.7(3) . . ?
C6_2 O4_2 C7_2 115.6(2) . . ?
C8_2 O5_2 C9_2 114.9(2) . . ?
O7_2 Ni2_2 O11_2 90.24(9) . . ?
O7_2 Ni2_2 O8_2 89.32(8) . . ?
O11_2 Ni2_2 O8_2 90.80(8) . . ?
O7_2 Ni2_2 O6_2 174.75(10) . . ?
O11_2 Ni2_2 O6_2 93.45(9) . . ?
O8_2 Ni2_2 O6_2 86.89(8) . . ?
O7_2 Ni2_2 O9_2 86.14(9) . . ?
O11_2 Ni2_2 O9_2 173.70(8) . . ?
O8_2 Ni2_2 O9_2 94.32(8) . . ?
O6_2 Ni2_2 O9_2 90.51(9) . . ?
O7_2 Ni2_2 O10_2 92.54(7) . . ?
O11_2 Ni2_2 O10_2 87.80(8) . . ?
O8_2 Ni2_2 O10_2 177.67(8) . . ?
O6_2 Ni2_2 O10_2 91.33(8) . . ?
O9_2 Ni2_2 O10_2 87.20(8) . . ?
Ni2_2 O6_2 H6C_2 125(2) . . ?
Ni2_2 O6_2 H6D_2 135(2) . . ?
H6C_2 O6_2 H6D_2 99(2) . . ?
Ni2_2 O7_2 H7C_2 113(2) . . ?
Ni2_2 O7_2 H7D_2 124(2) . . ?
H7C_2 O7_2 H7D_2 106(3) . . ?
Ni2_2 O8_2 H8C_2 119(2) . . ?
Ni2_2 O8_2 H8D_2 124(2) . . ?
H8C_2 O8_2 H8D_2 110(3) . . ?
Ni2_2 O9_2 H9C_2 121(2) . . ?
Ni2_2 O9_2 H9D_2 116(2) . . ?
H9C_2 O9_2 H9D_2 106(3) . . ?
Ni2_2 O10_2 H10C_2 115(2) . . ?
Ni2_2 O10_2 H10D_2 118(2) . . ?
H10C_2 O10_2 H10D_2 101(2) . . ?
Ni2_2 O11_2 H11C_2 114(2) . . ?
Ni2_2 O11_2 H11D_2 122(2) . . ?
H11C_2 O11_2 H11D_2 107(3) . . ?
O14_2 N1_2 O13_2 121.4(3) . . ?
O14_2 N1_2 O12_2 119.8(3) . . ?
O13_2 N1_2 O12_2 118.7(2) . . ?
O16_2 N2_2 O15_2 120.0(2) . . ?
O16_2 N2_2 O17_2 119.1(2) . . ?
O15_2 N2_2 O17_2 120.9(2) . . ?
H18C_2 O18_2 H18D_2 92(3) . . ?

loop_
_geom_bond_atom_site_label_1
_geom_bond_atom_site_label_2
_geom_bond_distance
_geom_bond_site_symmetry_2
_geom_bond_publ_flag
C1_1 O1_1 1.398(5) . ?
C1_1 C2_1 1.472(6) . ?
C1_1 H1A_1 0.9900 . ?
C1_1 H1B_1 0.9900 . ?
C2_1 O2_1 1.450(5) . ?
C2_1 H2A_1 0.9900 . ?
C2_1 H2B_1 0.9900 . ?
C3_1 O2_1 1.406(5) . ?
C3_1 C4_1 1.501(6) . ?
C3_1 H3A_1 0.9900 . ?
C3_1 H3B_1 0.9900 . ?
C4_1 O3_1 1.423(4) . ?
C4_1 H4A_1 0.9900 . ?
C4_1 H4B_1 0.9900 . ?
C5_1 O3_1 1.404(4) . ?
C5_1 C6_1 1.470(6) . ?
C5_1 H5A_1 0.9900 . ?
C5_1 H5B_1 0.9900 . ?
C6_1 O4_1 1.459(4) . ?
C6_1 H6A_1 0.9900 . ?
C6_1 H6B_1 0.9900 . ?
C7_1 O4_1 1.388(4) . ?
C7_1 C8_1 1.491(6) . ?
C7_1 H7A_1 0.9900 . ?
C7_1 H7B_1 0.9900 . ?
C8_1 O5_1 1.442(4) . ?
C8_1 H8A_1 0.9900 . ?
C8_1 H8B_1 0.9900 . ?
C9_1 O5_1 1.391(5) . ?
C9_1 C10_1 1.480(6) . ?
C9_1 H9A_1 0.9900 . ?
C9_1 H9B_1 0.9900 . ?
C10_1 O1_1 1.453(5) . ?
C10_1 H10A_1 0.9900 . ?
C10_1 H10B_1 0.9900 . ?
Ni1_1 O6_1 2.0382(18) . ?
Ni1_1 O7_1 2.0408(17) . ?
Ni1_1 O8_1 2.0445(19) . ?
Ni1_1 O11_1 2.049(2) . ?
Ni1_1 O10_1 2.0598(18) . ?
Ni1_1 O9_1 2.0676(19) . ?
O6_1 H6C_1 0.81(2) . ?
O6_1 H6D_1 0.80(2) . ?
O7_1 H7C_1 0.81(2) . ?
O7_1 H7D_1 0.83(2) . ?
O8_1 H8C_1 0.86(2) . ?
O8_1 H8D_1 0.77(2) . ?
O9_1 H9C_1 0.82(2) . ?
O9_1 H9D_1 0.81(2) . ?
O10_1 H10C_1 0.78(2) . ?
O10_1 H10D_1 0.88(2) . ?
O11_1 H11C_1 0.87(2) . ?
O11_1 H11D_1 0.83(2) . ?
N1_1 O14_1 1.229(3) . ?
N1_1 O12_1 1.239(3) . ?
N1_1 O13_1 1.248(3) . ?
N2_1 O16_1 1.245(3) . ?
N2_1 O15_1 1.247(3) . ?
N2_1 O17_1 1.248(3) . ?
O18_1 H18C_1 0.86(2) . ?
O18_1 H18D_1 0.87(2) . ?
O18'_1 H18C_1 0.83(4) . ?
O18'_1 H18D_1 1.02(4) . ?
C1_2 O1_2 1.424(4) . ?
C1_2 C2_2 1.498(5) . ?
C1_2 H1A_2 0.9900 . ?
C1_2 H1B_2 0.9900 . ?
C2_2 O2_2 1.419(4) . ?
C2_2 H2A_2 0.9900 . ?
C2_2 H2B_2 0.9900 . ?
C3_2 O2_2 1.427(4) . ?
C3_2 C4_2 1.506(5) . ?
C3_2 H3A_2 0.9900 . ?
C3_2 H3B_2 0.9900 . ?
C4_2 O3_2 1.413(4) . ?
C4_2 H4A_2 0.9900 . ?
C4_2 H4B_2 0.9900 . ?
C5_2 O3_2 1.431(4) . ?
C5_2 C6_2 1.487(5) . ?
C5_2 H5A_2 0.9900 . ?
C5_2 H5B_2 0.9900 . ?
C6_2 O4_2 1.411(4) . ?
C6_2 H6A_2 0.9900 . ?
C6_2 H6B_2 0.9900 . ?
C7_2 O4_2 1.436(4) . ?
C7_2 C8_2 1.485(5) . ?
C7_2 H7A_2 0.9900 . ?
C7_2 H7B_2 0.9900 . ?
C8_2 O5_2 1.425(4) . ?
C8_2 H8A_2 0.9900 . ?
C8_2 H8B_2 0.9900 . ?
C9_2 O5_2 1.430(4) . ?
C9_2 C10_2 1.489(5) . ?
C9_2 H9A_2 0.9900 . ?
C9_2 H9B_2 0.9900 . ?
C10_2 O1_2 1.431(4) . ?
C10_2 H10A_2 0.9900 . ?
C10_2 H10B_2 0.9900 . ?
Ni2_2 O7_2 2.0384(17) . ?
Ni2_2 O11_2 2.045(2) . ?
Ni2_2 O8_2 2.0505(18) . ?
Ni2_2 O6_2 2.0522(18) . ?
Ni2_2 O9_2 2.0613(19) . ?
Ni2_2 O10_2 2.0691(18) . ?
O6_2 H6C_2 0.84(2) . ?
O6_2 H6D_2 0.84(2) . ?
O7_2 H7C_2 0.81(2) . ?
O7_2 H7D_2 0.85(2) . ?
O8_2 H8C_2 0.78(2) . ?
O8_2 H8D_2 0.84(2) . ?
O9_2 H9C_2 0.84(2) . ?
O9_2 H9D_2 0.87(2) . ?
O10_2 H10C_2 0.87(2) . ?
O10_2 H10D_2 0.83(2) . ?
O11_2 H11C_2 0.83(2) . ?
O11_2 H11D_2 0.81(2) . ?
N1_2 O14_2 1.231(3) . ?
N1_2 O13_2 1.245(3) . ?
N1_2 O12_2 1.250(3) . ?
N2_2 O16_2 1.240(3) . ?
N2_2 O15_2 1.247(3) . ?
N2_2 O17_2 1.249(3) . ?
O18_2 H18C_2 1.00(3) . ?
O18_2 H18D_2 0.85(3) . ?

loop_
_geom_hbond_atom_site_label_D
_geom_hbond_atom_site_label_H
_geom_hbond_atom_site_label_A
_geom_hbond_distance_DH
_geom_hbond_distance_HA
_geom_hbond_distance_DA
_geom_hbond_angle_DHA
_geom_hbond_site_symmetry_A
O6_1 H6C_1 O3_1 0.81(2) 2.07(2) 2.866(3) 169(3) .
O6_1 H6D_1 O5_1 0.80(2) 1.95(2) 2.739(3) 166(4) .
O7_1 H7C_1 O4_2 0.81(2) 1.96(2) 2.775(3) 176(3) .
O7_1 H7D_1 O1_2 0.83(2) 1.96(2) 2.771(3) 165(3) .
O8_1 H8C_1 O2_1 0.86(2) 1.99(2) 2.837(3) 172(3) .
O8_1 H8D_1 O13_2 0.77(2) 2.10(2) 2.872(3) 177(4) 3_454
O9_1 H9C_1 O16_1 0.82(2) 1.94(2) 2.754(3) 170(3) 4
O9_1 H9D_1 O14_1 0.81(2) 2.07(2) 2.871(3) 177(3) .
O10_1 H10C_1 O12_1 0.78(2) 2.00(2) 2.745(3) 159(3) .
O10_1 H10D_1 O17_1 0.88(2) 1.88(2) 2.757(3) 173(3) .
O11_1 H11C_1 O15_1 0.87(2) 1.93(2) 2.780(3) 166(3) .
O11_1 H11D_1 O18_1 0.83(2) 1.89(2) 2.700(4) 167(4) .
O6_2 H6C_2 O3_2 0.84(2) 2.00(2) 2.824(3) 166(3) .
O6_2 H6D_2 O5_2 0.84(2) 1.91(2) 2.746(3) 176(3) .
O7_2 H7C_2 O4_1 0.81(2) 1.97(2) 2.776(3) 173(3) 1_655
O7_2 H7D_2 O1_1 0.85(2) 1.91(2) 2.752(3) 169(3) 1_655
O8_2 H8C_2 O2_2 0.78(2) 2.09(2) 2.838(3) 161(3) .
O8_2 H8D_2 O13_1 0.84(2) 2.05(3) 2.861(3) 160(3) 3_554
O9_2 H9C_2 O16_2 0.84(2) 1.89(2) 2.725(3) 175(3) 4_655
O9_2 H9D_2 O14_2 0.87(2) 1.98(2) 2.819(3) 163(3) .
O10_2 H10C_2 O12_2 0.87(2) 1.89(2) 2.750(3) 173(3) .
O10_2 H10D_2 O17_2 0.83(2) 1.93(2) 2.733(3) 162(3) .
O11_2 H11C_2 O15_2 0.83(2) 1.95(2) 2.773(3) 176(4) .
O11_2 H11D_2 O18_2 0.81(2) 1.89(2) 2.694(4) 176(4) .
O18_2 H18D_2 O13_2 0.85(3) 2.08(3) 2.915(4) 167(5) 4_645

loop_
_geom_torsion_atom_site_label_1
_geom_torsion_atom_site_label_2
_geom_torsion_atom_site_label_3
_geom_torsion_atom_site_label_4
_geom_torsion
_geom_torsion_site_symmetry_1
_geom_torsion_site_symmetry_2
_geom_torsion_site_symmetry_3
_geom_torsion_site_symmetry_4
_geom_torsion_publ_flag
O1_1 C1_1 C2_1 O2_1 77.2(4) . . . . ?
O2_1 C3_1 C4_1 O3_1 57.2(5) . . . . ?
O3_1 C5_1 C6_1 O4_1 -71.5(3) . . . . ?
O4_1 C7_1 C8_1 O5_1 66.0(3) . . . . ?
O5_1 C9_1 C10_1 O1_1 -61.1(4) . . . . ?
C2_1 C1_1 O1_1 C10_1 -170.0(3) . . . . ?
C9_1 C10_1 O1_1 C1_1 174.8(3) . . . . ?
C4_1 C3_1 O2_1 C2_1 81.3(4) . . . . ?
C1_1 C2_1 O2_1 C3_1 -165.7(3) . . . . ?
C6_1 C5_1 O3_1 C4_1 165.0(3) . . . . ?
C3_1 C4_1 O3_1 C5_1 174.2(3) . . . . ?
C8_1 C7_1 O4_1 C6_1 -169.1(3) . . . . ?
C5_1 C6_1 O4_1 C7_1 161.5(3) . . . . ?
C10_1 C9_1 O5_1 C8_1 167.9(3) . . . . ?
C7_1 C8_1 O5_1 C9_1 -157.5(3) . . . . ?
O1_2 C1_2 C2_2 O2_2 77.8(3) . . . . ?
O2_2 C3_2 C4_2 O3_2 56.0(4) . . . . ?
O3_2 C5_2 C6_2 O4_2 -73.1(3) . . . . ?
O4_2 C7_2 C8_2 O5_2 68.4(3) . . . . ?
O5_2 C9_2 C10_2 O1_2 -61.4(3) . . . . ?
C2_2 C1_2 O1_2 C10_2 -166.0(3) . . . . ?
C9_2 C10_2 O1_2 C1_2 178.8(3) . . . . ?
C1_2 C2_2 O2_2 C3_2 -168.1(3) . . . . ?
C4_2 C3_2 O2_2 C2_2 81.0(3) . . . . ?
C3_2 C4_2 O3_2 C5_2 172.9(3) . . . . ?
C6_2 C5_2 O3_2 C4_2 164.4(3) . . . . ?
C5_2 C6_2 O4_2 C7_2 163.3(2) . . . . ?
C8_2 C7_2 O4_2 C6_2 -165.4(3) . . . . ?
C7_2 C8_2 O5_2 C9_2 -164.0(2) . . . . ?
C10_2 C9_2 O5_2 C8_2 165.5(3) . . . . ?
